data_7003343
loop_
_publ_author_name
'Singh, Anupam'
'Anandhi, U.'
'Cinellu, Maria Agostina'
'Sharp, Paul R.'

_publ_section_title
;
 Diimine supported group 10 hydroxo, oxo, amido, and imido complexes
;
_journal_issue 17
_journal_name_full 'Dalton Transactions'
_journal_page_first 2314
_journal_page_last 2327
_journal_paper_doi 10.1039/b715663d
_journal_year 2008
_chemical_formula_moiety 'C52 H67 N2 O3 Pt3 3+, 3(S1 F3 O3 C1 1-), Cl2 C1 H2'
_chemical_formula_sum 'C56 H69 Cl2 F9 N2 O12 Pt3 S3'
_chemical_formula_weight 1885.48
_chemical_name_systematic
;
?
;
_space_group_IT_number 2
_symmetry_cell_setting triclinic
_symmetry_space_group_name_Hall '-P 1'
_symmetry_space_group_name_H-M 'P -1'
_atom_sites_solution_hydrogens geom
_atom_sites_solution_primary direct
_atom_sites_solution_secondary difmap
_audit_creation_method SHELXL-97
_cell_angle_alpha 93.3520(10)
_cell_angle_beta 92.0490(10)
_cell_angle_gamma 117.1220(10)
_cell_formula_units_Z 2
_cell_length_a 14.1910(10)
_cell_length_b 14.2422(10)
_cell_length_c 17.7064(13)
_cell_measurement_reflns_used 5281
_cell_measurement_temperature 173(2)
_cell_measurement_theta_max 26.284
_cell_measurement_theta_min 2.725
_cell_volume 3171.8(4)
_computing_cell_refinement 'SMART (Bruker, 1998)'
_computing_data_collection 'SMART (Bruker, 1998)'
_computing_data_reduction 'SAINT (Bruker, 1998)'
_computing_molecular_graphics
;
L. J. Barbour, X-Seed - Graphical Interface to
SHELX-97 and POV-Ray, 1999
ORTEP (Johnson, 1976), ORTEP 3 for Windows (L. J. Farrugia, 1997)
;
_computing_publication_material 'CIFTAB (Sheldrick, 1997)'
_computing_structure_refinement
;
SHELXL-97 (Sheldrick, 1997), L. J. Barbour, X-Seed - Graphical Interface to
SHELX-97 and POV-Ray, 1999
;
_computing_structure_solution 'SHELXS-97 (Sheldrick, 1990)'
_diffrn_ambient_temperature 173(2)
_diffrn_measured_fraction_theta_full 0.978
_diffrn_measured_fraction_theta_max 0.978
_diffrn_measurement_device_type 'CCD area detector'
_diffrn_measurement_method 'phi and omega scans'
_diffrn_radiation_monochromator graphite
_diffrn_radiation_source 'fine-focus sealed tube'
_diffrn_radiation_type MoK\a
_diffrn_radiation_wavelength 0.71073
_diffrn_reflns_av_R_equivalents 0.0566
_diffrn_reflns_av_sigmaI/netI 0.1140
_diffrn_reflns_limit_h_max 18
_diffrn_reflns_limit_h_min -18
_diffrn_reflns_limit_k_max 15
_diffrn_reflns_limit_k_min -18
_diffrn_reflns_limit_l_max 22
_diffrn_reflns_limit_l_min -20
_diffrn_reflns_number 22962
_diffrn_reflns_theta_full 27.12
_diffrn_reflns_theta_max 27.12
_diffrn_reflns_theta_min 1.61
_diffrn_standards_decay_% 0.0
_exptl_absorpt_coefficient_mu 6.869
_exptl_absorpt_correction_T_max 0.4256
_exptl_absorpt_correction_T_min 0.1972
_exptl_absorpt_correction_type multi-scan
_exptl_absorpt_process_details
;
Data were corrected for decay and absorption using the program SADABS
based on the method of R.H. Blessing (Acta Cryst. A51, 33-38, 1995).
;
_exptl_crystal_colour red
_exptl_crystal_density_diffrn 1.974
_exptl_crystal_density_method 'not measured'
_exptl_crystal_description prism
_exptl_crystal_F_000 1824
_exptl_crystal_size_max 0.35
_exptl_crystal_size_mid 0.15
_exptl_crystal_size_min 0.15
_refine_diff_density_max 2.572
_refine_diff_density_min -1.505
_refine_diff_density_rms 0.243
_refine_ls_extinction_method none
_refine_ls_goodness_of_fit_ref 0.996
_refine_ls_hydrogen_treatment noref
_refine_ls_matrix_type full
_refine_ls_number_parameters 792
_refine_ls_number_reflns 13697
_refine_ls_number_restraints 0
_refine_ls_restrained_S_all 0.996
_refine_ls_R_factor_all 0.1004
_refine_ls_R_factor_gt 0.0491
_refine_ls_shift/su_max 0.002
_refine_ls_shift/su_mean 0.000
_refine_ls_structure_factor_coef Fsqd
_refine_ls_weighting_details 'calc w=1/[\s^2^(Fo^2^)+(0.0423P)^2^+0.0000P] where P=(Fo^2^+2Fc^2^)/3'
_refine_ls_weighting_scheme calc
_refine_ls_wR_factor_gt 0.0982
_refine_ls_wR_factor_ref 0.1185
_reflns_number_gt 8791
_reflns_number_total 13697
_reflns_threshold_expression >2sigma(I)
_cod_data_source_file b715663d.txt
_cod_data_source_block Hydroxo_trimer_(7)
_cod_depositor_comments
;
The following automatic conversions were performed:
'_symmetry_cell_setting' value 'Triclinic' changed to 'triclinic'
according to '/home/saulius/struct/CIF-dictionaries/cif_core.dic'
dictionary named 'cif_core.dic' version 2.4.1 from 2010-06-29.

Automatic conversion script
Id: cif_fix_enum 1527 2010-12-29 10:47:43Z saulius 
;
_cod_original_sg_symbol_H-M 'P-1 '
_cod_database_code 7003343

loop_
_symmetry_equiv_pos_as_xyz
'x, y, z'
'-x, -y, -z'

loop_
_atom_site_label
_atom_site_type_symbol
_atom_site_fract_x
_atom_site_fract_y
_atom_site_fract_z
_atom_site_U_iso_or_equiv
_atom_site_adp_type
_atom_site_occupancy
_atom_site_symmetry_multiplicity
_atom_site_calc_flag
_atom_site_refinement_flags
_atom_site_disorder_assembly
_atom_site_disorder_group
Pt1 Pt 0.89442(3) 0.80221(3) 0.221552(19) 0.01801(10) Uani 1 1 d . . .
Pt2 Pt 0.88592(3) 1.04728(3) 0.21154(2) 0.01999(10) Uani 1 1 d . . .
Pt3 Pt 1.14657(3) 1.03604(3) 0.21798(2) 0.02108(10) Uani 1 1 d . . .
Cl1 Cl 0.7160(4) 0.3849(4) 0.0433(3) 0.1154(18) Uani 1 1 d . . .
Cl2 Cl 0.6564(3) 0.3371(4) 0.1972(3) 0.0841(13) Uani 1 1 d . . .
S1 S 0.9257(2) 0.8359(3) -0.01834(15) 0.0399(7) Uani 1 1 d . . .
S2 S 1.1757(3) 1.3670(3) 0.3877(2) 0.0599(10) Uani 1 1 d . . .
F1 F 0.9183(7) 0.6553(7) -0.0652(5) 0.080(3) Uani 1 1 d . . .
F2 F 0.8335(6) 0.6490(6) 0.0344(5) 0.067(2) Uani 1 1 d . . .
F3 F 0.7673(6) 0.6564(7) -0.0753(5) 0.081(3) Uani 1 1 d . . .
F4 F 1.2075(10) 1.4609(10) 0.2635(7) 0.138(5) Uani 1 1 d . . .
F5 F 1.3065(9) 1.5584(7) 0.3592(8) 0.141(5) Uani 1 1 d . . .
F6 F 1.3344(8) 1.4360(8) 0.3013(8) 0.136(5) Uani 1 1 d . . .
O1 O 1.0358(5) 0.8863(5) 0.1804(3) 0.0208(15) Uani 1 1 d . . .
H1O H 1.0199 0.8897 0.1261 0.025 Uiso 1 1 d R . .
O2 O 0.8430(5) 0.8945(5) 0.1714(3) 0.0205(14) Uani 1 1 d . . .
H2O H 0.8652 0.8979 0.1188 0.025 Uiso 1 1 d R . .
O3 O 1.0279(5) 1.0664(5) 0.2614(4) 0.0256(16) Uani 1 1 d . . .
H3O H 1.0652 1.1421 0.2805 0.031 Uiso 1 1 d R . .
O4 O 1.0199(6) 0.8568(6) 0.0284(4) 0.042(2) Uani 1 1 d . . .
O5 O 0.8500(6) 0.8592(6) 0.0209(4) 0.046(2) Uani 1 1 d . . .
O6 O 0.9437(7) 0.8699(8) -0.0940(4) 0.062(3) Uani 1 1 d . . .
O7 O 1.0992(9) 1.4060(8) 0.3994(8) 0.112(5) Uani 1 1 d . . .
O8 O 1.2448(13) 1.3736(10) 0.4465(9) 0.169(8) Uani 1 1 d . . .
O9 O 1.1308(6) 1.2671(6) 0.3438(5) 0.057(3) Uani 1 1 d . . .
N1 N 0.9378(6) 0.7054(6) 0.2738(4) 0.0204(18) Uani 1 1 d . . .
N2 N 0.7542(6) 0.7071(6) 0.2624(4) 0.0154(16) Uani 1 1 d . . .
C1 C 0.8605(8) 0.6301(7) 0.3034(5) 0.021(2) Uani 1 1 d . . .
C2 C 0.7562(8) 0.6296(7) 0.2965(5) 0.021(2) Uani 1 1 d . . .
C3 C 0.5790(8) 0.5079(8) 0.3557(6) 0.029(2) Uani 1 1 d . . .
H3 H 0.5367 0.5380 0.3361 0.035 Uiso 1 1 calc R . .
C4 C 0.5370(9) 0.4229(9) 0.4033(6) 0.040(3) Uani 1 1 d . . .
H4 H 0.4652 0.3965 0.4157 0.048 Uiso 1 1 calc R . .
C5 C 0.5962(9) 0.3777(9) 0.4321(7) 0.044(3) Uani 1 1 d . . .
H5 H 0.5645 0.3196 0.4623 0.053 Uiso 1 1 calc R . .
C6 C 0.7760(10) 0.3805(8) 0.4436(6) 0.038(3) Uani 1 1 d . . .
H6 H 0.7525 0.3241 0.4758 0.046 Uiso 1 1 calc R . .
C7 C 0.8780(9) 0.4242(8) 0.4243(6) 0.038(3) Uani 1 1 d . . .
H7 H 0.9236 0.3976 0.4438 0.046 Uiso 1 1 calc R . .
C8 C 0.9188(9) 0.5068(8) 0.3769(6) 0.033(3) Uani 1 1 d . . .
H8 H 0.9902 0.5353 0.3634 0.040 Uiso 1 1 calc R . .
C9 C 0.8512(8) 0.5459(8) 0.3502(5) 0.028(2) Uani 1 1 d . . .
C10 C 0.7447(8) 0.4990(8) 0.3699(6) 0.026(2) Uani 1 1 d . . .
C11 C 0.6840(8) 0.5449(7) 0.3390(5) 0.022(2) Uani 1 1 d . . .
C12 C 0.7025(9) 0.4166(8) 0.4171(6) 0.033(3) Uani 1 1 d . . .
C13 C 1.0459(8) 0.7251(8) 0.2909(6) 0.024(2) Uani 1 1 d . . .
C14 C 1.0990(8) 0.6936(8) 0.2369(5) 0.028(2) Uani 1 1 d . . .
C15 C 1.1972(9) 0.7059(9) 0.2595(6) 0.038(3) Uani 1 1 d . . .
H15 H 1.2328 0.6801 0.2262 0.045 Uiso 1 1 calc R . .
C16 C 1.2461(9) 0.7549(9) 0.3299(6) 0.041(3) Uani 1 1 d . . .
H16 H 1.3148 0.7629 0.3439 0.050 Uiso 1 1 calc R . .
C17 C 1.1965(9) 0.7919(9) 0.3796(6) 0.038(3) Uani 1 1 d . . .
H17 H 1.2327 0.8271 0.4269 0.045 Uiso 1 1 calc R . .
C18 C 1.0949(8) 0.7797(8) 0.3629(5) 0.025(2) Uani 1 1 d . . .
C19 C 1.0431(8) 0.6414(8) 0.1600(6) 0.031(3) Uani 1 1 d . . .
H19 H 0.9850 0.6613 0.1503 0.037 Uiso 1 1 calc R . .
C20 C 0.9930(11) 0.5210(9) 0.1595(7) 0.061(4) Uani 1 1 d . . .
H20A H 1.0471 0.5002 0.1757 0.091 Uiso 1 1 calc R . .
H20B H 0.9637 0.4889 0.1081 0.091 Uiso 1 1 calc R . .
H20C H 0.9360 0.4965 0.1943 0.091 Uiso 1 1 calc R . .
C21 C 1.1189(10) 0.6795(10) 0.0959(7) 0.051(3) Uani 1 1 d . . .
H21A H 1.1461 0.7560 0.0941 0.077 Uiso 1 1 calc R . .
H21B H 1.0805 0.6431 0.0474 0.077 Uiso 1 1 calc R . .
H21C H 1.1783 0.6634 0.1054 0.077 Uiso 1 1 calc R . .
C22 C 1.0417(8) 0.8221(8) 0.4166(5) 0.029(2) Uani 1 1 d . . .
H22 H 0.9636 0.7851 0.4025 0.035 Uiso 1 1 calc R . .
C23 C 1.0814(12) 0.9388(9) 0.4092(6) 0.056(4) Uani 1 1 d . . .
H23A H 1.1576 0.9767 0.4241 0.083 Uiso 1 1 calc R . .
H23B H 1.0434 0.9655 0.4422 0.083 Uiso 1 1 calc R . .
H23C H 1.0691 0.9501 0.3564 0.083 Uiso 1 1 calc R . .
C24 C 1.0596(12) 0.8054(12) 0.4992(6) 0.067(4) Uani 1 1 d . . .
H24A H 1.0373 0.7301 0.5040 0.101 Uiso 1 1 calc R . .
H24B H 1.0180 0.8288 0.5311 0.101 Uiso 1 1 calc R . .
H24C H 1.1351 0.8466 0.5155 0.101 Uiso 1 1 calc R . .
C25 C 0.6636(7) 0.7257(7) 0.2622(5) 0.020(2) Uani 1 1 d . . .
C26 C 0.5997(8) 0.7060(8) 0.1936(6) 0.028(2) Uani 1 1 d . . .
C27 C 0.5167(9) 0.7312(8) 0.1949(6) 0.034(3) Uani 1 1 d . . .
H27 H 0.4699 0.7158 0.1511 0.041 Uiso 1 1 calc R . .
C28 C 0.5024(9) 0.7789(9) 0.2605(7) 0.043(3) Uani 1 1 d . . .
H28 H 0.4460 0.7973 0.2600 0.052 Uiso 1 1 calc R . .
C29 C 0.5649(9) 0.8010(9) 0.3258(7) 0.039(3) Uani 1 1 d . . .
H29 H 0.5528 0.8359 0.3690 0.047 Uiso 1 1 calc R . .
C30 C 0.6461(8) 0.7726(9) 0.3292(6) 0.032(3) Uani 1 1 d . . .
C31 C 0.6164(9) 0.6487(8) 0.1245(6) 0.033(3) Uani 1 1 d . . .
H31 H 0.6929 0.6651 0.1261 0.039 Uiso 1 1 calc R . .
C32 C 0.5894(10) 0.6852(10) 0.0513(6) 0.045(3) Uani 1 1 d . . .
H32A H 0.5129 0.6625 0.0459 0.068 Uiso 1 1 calc R . .
H32B H 0.6097 0.6540 0.0080 0.068 Uiso 1 1 calc R . .
H32C H 0.6282 0.7625 0.0528 0.068 Uiso 1 1 calc R . .
C33 C 0.5499(12) 0.5297(9) 0.1268(7) 0.063(4) Uani 1 1 d . . .
H33A H 0.5675 0.5079 0.1746 0.094 Uiso 1 1 calc R . .
H33B H 0.5650 0.4929 0.0841 0.094 Uiso 1 1 calc R . .
H33C H 0.4744 0.5118 0.1233 0.094 Uiso 1 1 calc R . .
C34 C 0.7200(9) 0.8007(8) 0.4007(5) 0.031(3) Uani 1 1 d . . .
H34 H 0.7536 0.7524 0.3982 0.037 Uiso 1 1 calc R . .
C35 C 0.6604(11) 0.7812(11) 0.4727(6) 0.060(4) Uani 1 1 d . . .
H35A H 0.6369 0.8355 0.4819 0.090 Uiso 1 1 calc R . .
H35B H 0.7075 0.7845 0.5157 0.090 Uiso 1 1 calc R . .
H35C H 0.5985 0.7112 0.4667 0.090 Uiso 1 1 calc R . .
C36 C 0.8089(10) 0.9128(10) 0.4018(7) 0.060(4) Uani 1 1 d . . .
H36A H 0.8345 0.9263 0.3510 0.090 Uiso 1 1 calc R . .
H36B H 0.8673 0.9216 0.4375 0.090 Uiso 1 1 calc R . .
H36C H 0.7825 0.9630 0.4178 0.090 Uiso 1 1 calc R . .
C37 C 0.8887(8) 1.1727(8) 0.2880(6) 0.029(3) Uani 1 1 d . . .
H37 H 0.9425 1.1950 0.3320 0.035 Uiso 1 1 calc R . .
C38 C 0.9308(8) 1.2142(7) 0.2204(6) 0.031(3) Uani 1 1 d . . .
H38 H 1.0092 1.2612 0.2249 0.037 Uiso 1 1 calc R . .
C39 C 0.8697(9) 1.2436(9) 0.1609(6) 0.037(3) Uani 1 1 d . . .
H39A H 0.9200 1.3056 0.1359 0.044 Uiso 1 1 calc R . .
H39B H 0.8190 1.2628 0.1860 0.044 Uiso 1 1 calc R . .
C40 C 0.8088(9) 1.1489(9) 0.1008(6) 0.036(3) Uani 1 1 d . . .
H40A H 0.7461 1.1541 0.0795 0.043 Uiso 1 1 calc R . .
H40B H 0.8554 1.1555 0.0590 0.043 Uiso 1 1 calc R . .
C41 C 0.7727(8) 1.0434(8) 0.1281(5) 0.026(2) Uani 1 1 d . . .
H41 H 0.7504 0.9847 0.0870 0.031 Uiso 1 1 calc R . .
C42 C 0.7233(7) 1.0122(8) 0.1961(5) 0.024(2) Uani 1 1 d . . .
H42 H 0.6736 0.9348 0.1942 0.028 Uiso 1 1 calc R . .
C43 C 0.6907(8) 1.0783(8) 0.2470(6) 0.035(3) Uani 1 1 d . . .
H43A H 0.6251 1.0317 0.2706 0.042 Uiso 1 1 calc R . .
H43B H 0.6749 1.1262 0.2164 0.042 Uiso 1 1 calc R . .
C44 C 0.7784(8) 1.1449(8) 0.3098(6) 0.032(3) Uani 1 1 d . . .
H44A H 0.7740 1.2112 0.3234 0.038 Uiso 1 1 calc R . .
H44B H 0.7649 1.1050 0.3555 0.038 Uiso 1 1 calc R . .
C45 C 1.2690(8) 1.1549(8) 0.2952(6) 0.036(3) Uani 1 1 d . . .
H45 H 1.2411 1.1812 0.3382 0.043 Uiso 1 1 calc R . .
C46 C 1.2652(8) 1.1977(8) 0.2281(6) 0.033(3) Uani 1 1 d . . .
H46 H 1.2364 1.2500 0.2317 0.039 Uiso 1 1 calc R . .
C47 C 1.3479(10) 1.2196(9) 0.1697(7) 0.049(3) Uani 1 1 d . . .
H47A H 1.3552 1.2815 0.1430 0.058 Uiso 1 1 calc R . .
H47B H 1.4173 1.2384 0.1966 0.058 Uiso 1 1 calc R . .
C48 C 1.3219(10) 1.1290(9) 0.1127(6) 0.044(3) Uani 1 1 d . . .
H48A H 1.2873 1.1394 0.0666 0.053 Uiso 1 1 calc R . .
H48B H 1.3889 1.1294 0.0984 0.053 Uiso 1 1 calc R . .
C49 C 1.2517(8) 1.0243(9) 0.1385(6) 0.031(3) Uani 1 1 d . . .
H49 H 1.2153 0.9676 0.0963 0.037 Uiso 1 1 calc R . .
C50 C 1.2672(8) 0.9870(9) 0.2061(6) 0.032(3) Uani 1 1 d . . .
H50 H 1.2395 0.9084 0.2030 0.039 Uiso 1 1 calc R . .
C51 C 1.3621(9) 1.0455(9) 0.2609(7) 0.042(3) Uani 1 1 d . . .
H51A H 1.4242 1.0881 0.2325 0.051 Uiso 1 1 calc R . .
H51B H 1.3773 0.9937 0.2868 0.051 Uiso 1 1 calc R . .
C52 C 1.3475(9) 1.1179(10) 0.3201(7) 0.047(3) Uani 1 1 d . . .
H52A H 1.3239 1.0802 0.3664 0.057 Uiso 1 1 calc R . .
H52B H 1.4169 1.1805 0.3335 0.057 Uiso 1 1 calc R . .
C53 C 0.8587(11) 0.6939(12) -0.0325(8) 0.059(4) Uani 1 1 d . . .
C54 C 1.2572(14) 1.4638(14) 0.3243(12) 0.083(5) Uani 1 1 d . . .
C57 C 0.6234(10) 0.3045(10) 0.1023(9) 0.067(4) Uani 1 1 d . . .
H57A H 0.5555 0.3060 0.0904 0.081 Uiso 1 1 calc R . .
H57B H 0.6113 0.2308 0.0907 0.081 Uiso 1 1 calc R . .
S3 S 0.4862(4) 0.9683(4) 0.0384(3) 0.0446(13) Uani 0.50 1 d P . .
F7 F 0.3755(7) 0.9083(7) 0.0428(6) 0.086(3) Uani 0.50 1 d P . .
F8 F 0.5257(7) 1.0400(7) 0.1051(5) 0.074(3) Uani 0.50 1 d P . .
F9 F 0.5304(8) 0.8979(7) 0.0403(6) 0.090(3) Uani 0.50 1 d P . .
O10 O 0.3755(7) 0.9083(7) 0.0428(6) 0.086(3) Uani 0.50 1 d P . .
O11 O 0.5257(7) 1.0400(7) 0.1051(5) 0.074(3) Uani 0.50 1 d P . .
O12 O 0.5304(8) 0.8979(7) 0.0403(6) 0.090(3) Uani 0.50 1 d P . .
C55 C 0.4862(4) 0.9683(4) 0.0384(3) 0.0446(13) Uani 0.50 1 d P . .
S4 S 0.5482(4) 0.0448(4) 0.4682(3) 0.0397(11) Uani 0.50 1 d P . .
F10 F 0.4978(8) 0.0125(9) 0.3973(5) 0.095(4) Uani 0.50 1 d P . .
F11 F 0.5637(8) 0.1441(7) 0.4931(7) 0.104(4) Uani 0.50 1 d P . .
F12 F 0.6377(6) 0.0346(7) 0.4734(5) 0.066(2) Uani 0.50 1 d P . .
O13 O 0.4978(8) 0.0125(9) 0.3973(5) 0.095(4) Uani 0.50 1 d P . .
O14 O 0.5637(8) 0.1441(7) 0.4931(7) 0.104(4) Uani 0.50 1 d P . .
O15 O 0.6377(6) 0.0346(7) 0.4734(5) 0.066(2) Uani 0.50 1 d P . .
C56 C 0.5482(4) 0.0448(4) 0.4682(3) 0.0397(11) Uani 0.50 1 d P . .

loop_
_atom_site_aniso_label
_atom_site_aniso_U_11
_atom_site_aniso_U_22
_atom_site_aniso_U_33
_atom_site_aniso_U_23
_atom_site_aniso_U_13
_atom_site_aniso_U_12
Pt1 0.0196(2) 0.0182(2) 0.01585(18) 0.00028(14) 0.00223(14) 0.00843(17)
Pt2 0.0216(2) 0.0213(2) 0.01788(19) -0.00019(15) 0.00158(15) 0.01069(17)
Pt3 0.0188(2) 0.0232(2) 0.01947(19) 0.00103(15) 0.00164(15) 0.00812(17)
Cl1 0.061(3) 0.150(5) 0.107(4) 0.006(3) 0.029(3) 0.023(3)
Cl2 0.081(3) 0.104(3) 0.093(3) 0.004(3) 0.001(2) 0.064(3)
S1 0.0415(18) 0.061(2) 0.0207(13) -0.0008(13) 0.0040(12) 0.0264(16)
S2 0.062(3) 0.044(2) 0.064(2) -0.0187(18) -0.0071(19) 0.0193(19)
F1 0.078(6) 0.092(7) 0.081(6) -0.036(5) 0.000(5) 0.055(5)
F2 0.063(6) 0.063(6) 0.072(6) 0.005(4) 0.008(4) 0.025(4)
F3 0.056(6) 0.095(7) 0.070(6) -0.031(5) -0.015(4) 0.020(5)
F4 0.120(11) 0.154(12) 0.138(11) 0.051(9) -0.002(8) 0.058(9)
F5 0.140(10) 0.029(6) 0.220(14) -0.021(7) 0.000(9) 0.014(6)
F6 0.051(7) 0.094(8) 0.247(15) -0.009(8) 0.029(8) 0.020(6)
O1 0.023(4) 0.024(4) 0.012(3) 0.000(3) 0.001(3) 0.009(3)
O2 0.025(4) 0.021(4) 0.017(3) 0.002(3) 0.007(3) 0.012(3)
O3 0.024(4) 0.026(4) 0.029(4) 0.004(3) 0.003(3) 0.013(3)
O4 0.034(5) 0.068(6) 0.020(4) -0.003(4) -0.002(3) 0.022(4)
O5 0.050(5) 0.067(6) 0.025(4) -0.007(4) -0.001(4) 0.032(5)
O6 0.058(6) 0.111(8) 0.021(4) 0.014(5) 0.008(4) 0.042(6)
O7 0.110(10) 0.062(7) 0.179(13) -0.002(8) 0.072(9) 0.051(7)
O8 0.215(16) 0.077(9) 0.166(14) -0.013(9) -0.142(13) 0.037(10)
O9 0.031(5) 0.048(6) 0.082(7) -0.036(5) -0.009(4) 0.013(4)
N1 0.027(5) 0.018(4) 0.015(4) -0.003(3) -0.001(3) 0.010(4)
N2 0.018(4) 0.015(4) 0.011(4) 0.003(3) 0.005(3) 0.005(3)
C1 0.026(6) 0.016(5) 0.014(5) -0.002(4) -0.003(4) 0.003(4)
C2 0.027(6) 0.014(5) 0.017(5) 0.005(4) -0.004(4) 0.006(4)
C3 0.025(6) 0.032(6) 0.030(6) 0.010(5) 0.002(5) 0.011(5)
C4 0.036(7) 0.039(7) 0.047(7) 0.020(6) 0.014(6) 0.015(6)
C5 0.038(8) 0.033(7) 0.050(8) 0.016(6) 0.012(6) 0.003(6)
C6 0.055(8) 0.022(6) 0.040(7) 0.017(5) 0.013(6) 0.019(6)
C7 0.037(7) 0.028(7) 0.047(7) 0.010(5) -0.006(6) 0.013(6)
C8 0.034(7) 0.029(6) 0.039(6) 0.006(5) 0.005(5) 0.016(5)
C9 0.038(7) 0.024(6) 0.021(5) 0.006(4) 0.003(5) 0.014(5)
C10 0.027(6) 0.017(5) 0.030(6) 0.000(4) -0.001(5) 0.007(5)
C11 0.021(5) 0.016(5) 0.022(5) 0.004(4) 0.005(4) 0.001(4)
C12 0.043(7) 0.024(6) 0.031(6) 0.008(5) 0.009(5) 0.014(5)
C13 0.019(6) 0.024(6) 0.032(6) 0.009(4) 0.014(4) 0.009(5)
C14 0.039(7) 0.029(6) 0.022(5) 0.000(4) -0.003(5) 0.022(5)
C15 0.036(7) 0.040(7) 0.047(7) -0.002(6) 0.006(6) 0.025(6)
C16 0.034(7) 0.057(8) 0.039(7) 0.009(6) 0.000(6) 0.026(6)
C17 0.034(7) 0.039(7) 0.034(6) 0.002(5) -0.002(5) 0.012(6)
C18 0.023(6) 0.028(6) 0.017(5) 0.001(4) -0.004(4) 0.005(5)
C19 0.025(6) 0.036(7) 0.033(6) -0.005(5) 0.004(5) 0.015(5)
C20 0.073(10) 0.037(8) 0.054(8) -0.014(6) 0.003(7) 0.011(7)
C21 0.054(9) 0.051(8) 0.042(7) 0.000(6) 0.015(6) 0.018(7)
C22 0.030(6) 0.035(7) 0.022(5) -0.003(4) -0.005(5) 0.016(5)
C23 0.116(12) 0.037(7) 0.029(6) 0.009(5) 0.022(7) 0.046(8)
C24 0.115(13) 0.087(11) 0.031(7) 0.012(7) 0.025(8) 0.071(10)
C25 0.022(5) 0.021(5) 0.023(5) 0.008(4) 0.015(4) 0.012(4)
C26 0.018(6) 0.035(6) 0.030(6) 0.004(5) 0.004(4) 0.011(5)
C27 0.033(7) 0.036(7) 0.037(6) -0.004(5) -0.009(5) 0.020(6)
C28 0.030(7) 0.040(8) 0.068(9) 0.006(6) 0.009(6) 0.023(6)
C29 0.043(8) 0.044(8) 0.043(7) -0.001(6) 0.013(6) 0.030(6)
C30 0.026(6) 0.039(7) 0.031(6) 0.012(5) 0.012(5) 0.013(5)
C31 0.032(7) 0.035(7) 0.028(6) -0.014(5) -0.004(5) 0.016(5)
C32 0.046(8) 0.053(8) 0.035(7) -0.008(6) -0.009(6) 0.023(7)
C33 0.114(13) 0.040(8) 0.039(7) -0.010(6) -0.009(8) 0.042(8)
C34 0.047(7) 0.034(6) 0.017(5) -0.001(4) 0.007(5) 0.023(6)
C35 0.074(10) 0.087(11) 0.025(6) 0.017(7) 0.017(6) 0.041(9)
C36 0.066(10) 0.052(9) 0.035(7) -0.011(6) -0.017(7) 0.006(7)
C37 0.033(6) 0.029(6) 0.029(6) -0.021(5) -0.011(5) 0.020(5)
C38 0.030(6) 0.012(5) 0.035(6) -0.008(4) 0.003(5) -0.004(5)
C39 0.038(7) 0.037(7) 0.040(7) 0.006(5) 0.007(5) 0.020(6)
C40 0.042(7) 0.047(8) 0.027(6) 0.007(5) 0.000(5) 0.028(6)
C41 0.029(6) 0.026(6) 0.027(5) 0.004(4) -0.004(4) 0.017(5)
C42 0.020(6) 0.018(5) 0.029(5) 0.001(4) 0.004(4) 0.005(4)
C43 0.034(7) 0.036(7) 0.036(6) 0.005(5) 0.010(5) 0.017(6)
C44 0.035(7) 0.039(7) 0.029(6) 0.000(5) 0.006(5) 0.024(6)
C45 0.024(6) 0.035(7) 0.039(7) -0.023(5) -0.013(5) 0.009(5)
C46 0.025(6) 0.023(6) 0.040(6) -0.005(5) 0.004(5) 0.004(5)
C47 0.049(8) 0.033(7) 0.054(8) 0.008(6) 0.015(7) 0.009(6)
C48 0.051(8) 0.047(8) 0.039(7) 0.020(6) 0.022(6) 0.024(7)
C49 0.033(7) 0.045(7) 0.029(6) 0.011(5) 0.023(5) 0.028(6)
C50 0.021(6) 0.043(7) 0.039(6) -0.004(5) 0.001(5) 0.021(5)
C51 0.036(7) 0.051(8) 0.047(7) 0.005(6) -0.001(6) 0.026(6)
C52 0.023(7) 0.073(9) 0.044(7) -0.014(6) -0.011(5) 0.023(6)
C53 0.053(9) 0.073(11) 0.057(9) -0.011(8) -0.011(7) 0.036(8)
C54 0.065(12) 0.067(13) 0.126(17) 0.023(12) -0.002(11) 0.036(10)
C57 0.042(9) 0.046(9) 0.110(13) -0.012(8) -0.006(8) 0.019(7)
S3 0.041(3) 0.050(3) 0.046(3) -0.013(2) -0.011(2) 0.026(3)
F7 0.048(6) 0.086(7) 0.099(8) -0.031(6) -0.005(5) 0.013(5)
F8 0.055(6) 0.102(7) 0.063(6) -0.040(5) -0.017(4) 0.042(5)
F9 0.111(8) 0.074(7) 0.108(8) -0.029(6) -0.033(6) 0.070(6)
O10 0.048(6) 0.086(7) 0.099(8) -0.031(6) -0.005(5) 0.013(5)
O11 0.055(6) 0.102(7) 0.063(6) -0.040(5) -0.017(4) 0.042(5)
O12 0.111(8) 0.074(7) 0.108(8) -0.029(6) -0.033(6) 0.070(6)
C55 0.041(3) 0.050(3) 0.046(3) -0.013(2) -0.011(2) 0.026(3)
S4 0.040(3) 0.045(3) 0.037(3) 0.006(2) 0.004(2) 0.021(3)
F10 0.076(7) 0.183(11) 0.042(5) 0.027(6) 0.004(5) 0.070(7)
F11 0.087(8) 0.035(6) 0.190(12) 0.030(6) 0.056(8) 0.022(5)
F12 0.040(5) 0.071(6) 0.076(6) -0.012(5) 0.009(4) 0.018(4)
O13 0.076(7) 0.183(11) 0.042(5) 0.027(6) 0.004(5) 0.070(7)
O14 0.087(8) 0.035(6) 0.190(12) 0.030(6) 0.056(8) 0.022(5)
O15 0.040(5) 0.071(6) 0.076(6) -0.012(5) 0.009(4) 0.018(4)
C56 0.040(3) 0.045(3) 0.037(3) 0.006(2) 0.004(2) 0.021(3)

loop_
_atom_type_symbol
_atom_type_description
_atom_type_scat_dispersion_real
_atom_type_scat_dispersion_imag
_atom_type_scat_source
C C 0.0033 0.0016 'International Tables Vol C Tables 4.2.6.8 and 6.1.1.4'
H H 0.0000 0.0000 'International Tables Vol C Tables 4.2.6.8 and 6.1.1.4'
Cl Cl 0.1484 0.1585 'International Tables Vol C Tables 4.2.6.8 and 6.1.1.4'
F F 0.0171 0.0103 'International Tables Vol C Tables 4.2.6.8 and 6.1.1.4'
N N 0.0061 0.0033 'International Tables Vol C Tables 4.2.6.8 and 6.1.1.4'
O O 0.0106 0.0060 'International Tables Vol C Tables 4.2.6.8 and 6.1.1.4'
Pt Pt -1.7033 8.3905 'International Tables Vol C Tables 4.2.6.8 and 6.1.1.4'
S S 0.1246 0.1234 'International Tables Vol C Tables 4.2.6.8 and 6.1.1.4'

loop_
_geom_angle_atom_site_label_1
_geom_angle_atom_site_label_2
_geom_angle_atom_site_label_3
_geom_angle
_geom_angle_site_symmetry_1
_geom_angle_site_symmetry_3
_geom_angle_publ_flag
O1 Pt1 O2 88.3(2) . . ?
O1 Pt1 N1 94.8(3) . . ?
O2 Pt1 N1 176.8(3) . . ?
O1 Pt1 N2 175.3(3) . . ?
O2 Pt1 N2 95.7(3) . . ?
N1 Pt1 N2 81.2(3) . . ?
O2 Pt2 O3 92.4(2) . . ?
O2 Pt2 C41 86.4(3) . . ?
O3 Pt2 C41 160.2(3) . . ?
O2 Pt2 C42 88.2(3) . . ?
O3 Pt2 C42 161.1(3) . . ?
C41 Pt2 C42 38.6(4) . . ?
O2 Pt2 C38 163.9(3) . . ?
O3 Pt2 C38 94.5(3) . . ?
C41 Pt2 C38 82.2(4) . . ?
C42 Pt2 C38 89.9(4) . . ?
O2 Pt2 C37 156.6(3) . . ?
O3 Pt2 C37 91.3(3) . . ?
C41 Pt2 C37 97.7(4) . . ?
C42 Pt2 C37 81.0(4) . . ?
C38 Pt2 C37 37.7(4) . . ?
O1 Pt3 O3 90.0(2) . . ?
O1 Pt3 C50 89.0(3) . . ?
O3 Pt3 C50 162.7(3) . . ?
O1 Pt3 C46 165.9(3) . . ?
O3 Pt3 C46 95.3(3) . . ?
C50 Pt3 C46 89.8(4) . . ?
O1 Pt3 C49 89.3(3) . . ?
O3 Pt3 C49 159.4(3) . . ?
C50 Pt3 C49 37.9(4) . . ?
C46 Pt3 C49 81.1(4) . . ?
O1 Pt3 C45 155.4(4) . . ?
O3 Pt3 C45 93.4(3) . . ?
C50 Pt3 C45 80.7(4) . . ?
C46 Pt3 C45 37.5(4) . . ?
C49 Pt3 C45 95.8(4) . . ?
O6 S1 O4 115.5(5) . . ?
O6 S1 O5 115.4(5) . . ?
O4 S1 O5 113.9(4) . . ?
O6 S1 C53 104.2(6) . . ?
O4 S1 C53 102.8(6) . . ?
O5 S1 C53 102.6(6) . . ?
O8 S2 O9 112.8(7) . . ?
O8 S2 O7 120.4(10) . . ?
O9 S2 O7 112.3(7) . . ?
O8 S2 C54 105.1(10) . . ?
O9 S2 C54 105.5(8) . . ?
O7 S2 C54 98.0(7) . . ?
Pt1 O1 Pt3 126.9(3) . . ?
Pt1 O2 Pt2 123.1(3) . . ?
Pt2 O3 Pt3 131.1(3) . . ?
C1 N1 C13 120.3(8) . . ?
C1 N1 Pt1 113.4(7) . . ?
C13 N1 Pt1 125.4(6) . . ?
C2 N2 C25 121.3(8) . . ?
C2 N2 Pt1 113.1(6) . . ?
C25 N2 Pt1 125.3(6) . . ?
N1 C1 C9 134.9(10) . . ?
N1 C1 C2 116.7(9) . . ?
C9 C1 C2 108.2(8) . . ?
N2 C2 C11 136.6(9) . . ?
N2 C2 C1 115.5(8) . . ?
C11 C2 C1 107.4(8) . . ?
C11 C3 C4 117.4(9) . . ?
C5 C4 C3 122.5(11) . . ?
C4 C5 C12 120.2(11) . . ?
C7 C6 C12 122.1(10) . . ?
C6 C7 C8 122.6(10) . . ?
C9 C8 C7 117.7(10) . . ?
C8 C9 C10 119.3(9) . . ?
C8 C9 C1 135.9(10) . . ?
C10 C9 C1 104.8(9) . . ?
C12 C10 C11 122.2(10) . . ?
C12 C10 C9 123.8(9) . . ?
C11 C10 C9 114.0(9) . . ?
C3 C11 C10 119.6(9) . . ?
C3 C11 C2 134.7(9) . . ?
C10 C11 C2 105.6(9) . . ?
C5 C12 C10 118.0(10) . . ?
C5 C12 C6 127.6(10) . . ?
C10 C12 C6 114.4(10) . . ?
C14 C13 C18 123.2(9) . . ?
C14 C13 N1 120.1(9) . . ?
C18 C13 N1 116.6(8) . . ?
C15 C14 C13 116.8(9) . . ?
C15 C14 C19 123.2(9) . . ?
C13 C14 C19 119.8(9) . . ?
C14 C15 C16 121.5(10) . . ?
C17 C16 C15 120.7(11) . . ?
C16 C17 C18 122.1(10) . . ?
C17 C18 C13 115.2(9) . . ?
C17 C18 C22 122.0(9) . . ?
C13 C18 C22 122.8(9) . . ?
C14 C19 C20 110.7(9) . . ?
C14 C19 C21 111.8(9) . . ?
C20 C19 C21 110.2(9) . . ?
C18 C22 C23 109.7(9) . . ?
C18 C22 C24 113.0(9) . . ?
C23 C22 C24 109.0(9) . . ?
C30 C25 C26 121.9(9) . . ?
C30 C25 N2 118.2(8) . . ?
C26 C25 N2 119.7(8) . . ?
C27 C26 C25 117.8(9) . . ?
C27 C26 C31 121.7(9) . . ?
C25 C26 C31 120.2(9) . . ?
C26 C27 C28 119.3(10) . . ?
C29 C28 C27 123.5(11) . . ?
C28 C29 C30 119.8(11) . . ?
C29 C30 C25 117.6(10) . . ?
C29 C30 C34 120.7(10) . . ?
C25 C30 C34 121.4(9) . . ?
C26 C31 C33 109.8(9) . . ?
C26 C31 C32 111.4(9) . . ?
C33 C31 C32 110.6(9) . . ?
C36 C34 C35 112.5(10) . . ?
C36 C34 C30 110.7(9) . . ?
C35 C34 C30 112.4(9) . . ?
C38 C37 C44 125.6(9) . . ?
C38 C37 Pt2 70.9(5) . . ?
C44 C37 Pt2 109.9(6) . . ?
C37 C38 C39 122.8(10) . . ?
C37 C38 Pt2 71.3(5) . . ?
C39 C38 Pt2 112.5(7) . . ?
C38 C39 C40 110.1(8) . . ?
C41 C40 C39 115.8(8) . . ?
C42 C41 C40 124.8(9) . . ?
C42 C41 Pt2 70.9(5) . . ?
C40 C41 Pt2 109.6(7) . . ?
C41 C42 C43 124.6(9) . . ?
C41 C42 Pt2 70.4(5) . . ?
C43 C42 Pt2 115.0(7) . . ?
C42 C43 C44 111.6(9) . . ?
C37 C44 C43 114.0(8) . . ?
C46 C45 C52 126.7(11) . . ?
C46 C45 Pt3 70.6(6) . . ?
C52 C45 Pt3 110.4(7) . . ?
C45 C46 C47 122.9(11) . . ?
C45 C46 Pt3 71.9(6) . . ?
C47 C46 Pt3 112.1(7) . . ?
C48 C47 C46 113.9(10) . . ?
C49 C48 C47 114.5(9) . . ?
C50 C49 C48 125.4(11) . . ?
C50 C49 Pt3 70.9(6) . . ?
C48 C49 Pt3 111.0(7) . . ?
C49 C50 C51 124.1(10) . . ?
C49 C50 Pt3 71.2(5) . . ?
C51 C50 Pt3 113.9(7) . . ?
C50 C51 C52 113.2(9) . . ?
C45 C52 C51 113.9(9) . . ?
F1 C53 F3 107.2(11) . . ?
F1 C53 F2 106.3(11) . . ?
F3 C53 F2 106.1(12) . . ?
F1 C53 S1 112.2(11) . . ?
F3 C53 S1 113.0(10) . . ?
F2 C53 S1 111.6(9) . . ?
F4 C54 F5 113.0(16) . . ?
F4 C54 F6 103.9(18) . . ?
F5 C54 F6 107.1(15) . . ?
F4 C54 S2 113.3(14) . . ?
F5 C54 S2 111.3(15) . . ?
F6 C54 S2 107.7(11) . . ?
Cl2 C57 Cl1 115.6(8) . . ?
F9 S3 F7 107.3(7) . . ?
F9 S3 F8 108.1(6) . . ?
F7 S3 F8 107.1(6) . . ?
F9 S3 C55 111.4(7) . 2_675 ?
F7 S3 C55 111.4(6) . 2_675 ?
F8 S3 C55 111.3(6) . 2_675 ?
F9 S3 S3 111.4(7) . 2_675 ?
F7 S3 S3 111.4(6) . 2_675 ?
F8 S3 S3 111.3(6) . 2_675 ?
C55 S3 S3 0.0(4) 2_675 2_675 ?
F12 S4 F10 111.9(6) . . ?
F12 S4 F11 112.8(7) . . ?
F10 S4 F11 112.6(8) . . ?
F12 S4 C56 109.4(6) . 2_656 ?
F10 S4 C56 104.8(6) . 2_656 ?
F11 S4 C56 104.8(6) . 2_656 ?
F12 S4 S4 109.4(6) . 2_656 ?
F10 S4 S4 104.8(6) . 2_656 ?
F11 S4 S4 104.8(6) . 2_656 ?
C56 S4 S4 0.0(5) 2_656 2_656 ?

loop_
_geom_bond_atom_site_label_1
_geom_bond_atom_site_label_2
_geom_bond_distance
_geom_bond_site_symmetry_2
_geom_bond_publ_flag
Pt1 O1 2.001(6) . ?
Pt1 O2 2.003(6) . ?
Pt1 N1 2.004(7) . ?
Pt1 N2 2.019(7) . ?
Pt2 O2 2.047(6) . ?
Pt2 O3 2.064(6) . ?
Pt2 C41 2.123(9) . ?
Pt2 C42 2.130(9) . ?
Pt2 C38 2.156(9) . ?
Pt2 C37 2.161(9) . ?
Pt3 O1 2.040(6) . ?
Pt3 O3 2.080(6) . ?
Pt3 C50 2.136(10) . ?
Pt3 C46 2.136(10) . ?
Pt3 C49 2.141(9) . ?
Pt3 C45 2.152(9) . ?
Cl1 C57 1.732(15) . ?
Cl2 C57 1.705(15) . ?
S1 O6 1.442(8) . ?
S1 O4 1.445(7) . ?
S1 O5 1.449(8) . ?
S1 C53 1.797(15) . ?
S2 O8 1.374(11) . ?
S2 O9 1.430(8) . ?
S2 O7 1.443(11) . ?
S2 C54 1.822(19) . ?
F1 C53 1.333(14) . ?
F2 C53 1.360(16) . ?
F3 C53 1.339(14) . ?
F4 C54 1.254(19) . ?
F5 C54 1.30(2) . ?
F6 C54 1.388(18) . ?
N1 C1 1.290(12) . ?
N1 C13 1.445(12) . ?
N2 C2 1.299(10) . ?
N2 C25 1.426(11) . ?
C1 C9 1.457(13) . ?
C1 C2 1.478(13) . ?
C2 C11 1.451(12) . ?
C3 C11 1.386(13) . ?
C3 C4 1.425(13) . ?
C4 C5 1.371(15) . ?
C5 C12 1.392(15) . ?
C6 C7 1.356(15) . ?
C6 C12 1.434(15) . ?
C7 C8 1.398(14) . ?
C8 C9 1.392(14) . ?
C9 C10 1.414(14) . ?
C10 C12 1.394(13) . ?
C10 C11 1.410(13) . ?
C13 C14 1.411(13) . ?
C13 C18 1.429(13) . ?
C14 C15 1.365(14) . ?
C14 C19 1.517(13) . ?
C15 C16 1.384(15) . ?
C16 C17 1.370(15) . ?
C17 C18 1.390(14) . ?
C18 C22 1.496(13) . ?
C19 C20 1.528(15) . ?
C19 C21 1.538(14) . ?
C22 C23 1.508(14) . ?
C22 C24 1.525(14) . ?
C25 C30 1.412(13) . ?
C25 C26 1.423(13) . ?
C26 C27 1.378(13) . ?
C26 C31 1.517(13) . ?
C27 C28 1.379(15) . ?
C28 C29 1.361(16) . ?
C29 C30 1.386(14) . ?
C30 C34 1.525(14) . ?
C31 C33 1.521(15) . ?
C31 C32 1.525(14) . ?
C34 C36 1.517(15) . ?
C34 C35 1.524(14) . ?
C37 C38 1.396(14) . ?
C37 C44 1.500(13) . ?
C38 C39 1.534(14) . ?
C39 C40 1.550(15) . ?
C40 C41 1.467(13) . ?
C41 C42 1.406(13) . ?
C42 C43 1.497(13) . ?
C43 C44 1.546(14) . ?
C45 C46 1.377(15) . ?
C45 C52 1.495(14) . ?
C46 C47 1.527(15) . ?
C47 C48 1.486(15) . ?
C48 C49 1.477(14) . ?
C49 C50 1.389(14) . ?
C50 C51 1.496(14) . ?
C51 C52 1.512(15) . ?
S3 F9 1.406(9) . ?
S3 F7 1.413(10) . ?
S3 F8 1.430(9) . ?
S3 C55 1.635(10) 2_675 ?
S3 S3 1.635(10) 2_675 ?
S4 F12 1.344(9) . ?
S4 F10 1.366(9) . ?
S4 F11 1.370(10) . ?
S4 C56 1.858(10) 2_656 ?
S4 S4 1.858(10) 2_656 ?
